data_7705944
loop_
_publ_author_name
'Xu, Tingting'
'He, Minghui'
'Fan, Lihui'
'Zhou, Ping'
'Jiang, Zhenzhen'
'He, Yabing'

_publ_section_title
;
 Engineering ligand conformation by substituent manipulation towards
 diverse copper-tricarboxylate frameworks with tuned gas adsorption
 properties.
;
_journal_issue 2
_journal_name_full 'Dalton transactions (Cambridge, England : 2003)'
_journal_page_first 638
_journal_page_last 646
_journal_paper_doi 10.1039/d0dt03410j
_journal_volume 50
_journal_year 2021
_chemical_formula_moiety '[Cu4L3(H2O)2].Me2NH2.2DMF'
_chemical_formula_sum 'C53 H44 Cu4 N6 O28'
_chemical_formula_weight 1467.10
_space_group_crystal_system trigonal
_space_group_IT_number 166
_space_group_name_Hall '-R 3 2"'
_space_group_name_H-M_alt 'R -3 m :H'
_atom_sites_solution_hydrogens mixed
_atom_sites_solution_primary direct
_audit_creation_method
;
FinalCif by Daniel Kratzert, Freiburg 2019,
https://github.com/dkratzert/FinalCif
;
_audit_update_record
;
2020-11-26 deposited with the CCDC.	2020-12-01 downloaded from the CCDC.
;
_cell_angle_alpha 90
_cell_angle_beta 90
_cell_angle_gamma 120
_cell_formula_units_Z 6
_cell_length_a 18.3936(7)
_cell_length_b 18.3936(7)
_cell_length_c 36.5323(14)
_cell_measurement_reflns_used 9995
_cell_measurement_temperature 150(2)
_cell_measurement_theta_max 30.1355
_cell_measurement_theta_min 2.5705
_cell_volume 10703.9(7)
_computing_cell_refinement 'SAINT V8.40B'
_computing_data_collection 'Bruker BIS V6.2.10/2018-10-02'
_computing_data_reduction 'SAINT V8.40B'
_computing_molecular_graphics 'ShelXle (Hu\"bschle 2011)'
_computing_publication_material 'Bruker SHELXTL'
_computing_structure_refinement 'SHELXL-2018/3 (Sheldrick, 2018)'
_computing_structure_solution 'SHELXTL XT 2018/2'
_diffrn_ambient_environment N~2~
_diffrn_ambient_temperature 150(2)
_diffrn_detector CPAD
_diffrn_detector_area_resol_mean 7.41
_diffrn_detector_type 'Bruker PHOTON II'
_diffrn_measured_fraction_theta_full 0.981
_diffrn_measured_fraction_theta_max 0.984
_diffrn_measurement_device 'three-circle diffractometer'
_diffrn_measurement_device_type 'Bruker D8 VENTURE Ius Duo PHOTON II'
_diffrn_measurement_method '\w and \f scans'
_diffrn_measurement_specimen_support 'MiTeGen micromount'
_diffrn_radiation_monochromator 'mirror optics'
_diffrn_radiation_probe x-ray
_diffrn_radiation_type MoK\a
_diffrn_radiation_wavelength 0.71073
_diffrn_reflns_av_R_equivalents 0.0272
_diffrn_reflns_av_unetI/netI 0.0147
_diffrn_reflns_Laue_measured_fraction_full 0.981
_diffrn_reflns_Laue_measured_fraction_max 0.984
_diffrn_reflns_limit_h_max 25
_diffrn_reflns_limit_h_min -25
_diffrn_reflns_limit_k_max 25
_diffrn_reflns_limit_k_min -24
_diffrn_reflns_limit_l_max 49
_diffrn_reflns_limit_l_min -51
_diffrn_reflns_number 35345
_diffrn_reflns_point_group_measured_fraction_full 0.981
_diffrn_reflns_point_group_measured_fraction_max 0.984
_diffrn_reflns_theta_full 25.242
_diffrn_reflns_theta_max 30.512
_diffrn_reflns_theta_min 2.214
_diffrn_source 'Microfocus sealed tube'
_diffrn_source_current 1.4
_diffrn_source_voltage 50.0
_exptl_absorpt_coefficient_mu 1.255
_exptl_absorpt_correction_T_max 0.2657
_exptl_absorpt_correction_T_min 0.2075
_exptl_absorpt_correction_type multi-scan
_exptl_absorpt_process_details
;
SADABS-2016/2 - Bruker AXS area detector scaling and absorption correction:
Krause, L., Herbst-Irmer, R., Sheldrick G.M. & Stalke D., J. Appl. Cryst. 48
(2015) 3-10
;
_exptl_crystal_colour blue
_exptl_crystal_density_diffrn 1.366
_exptl_crystal_description block
_exptl_crystal_F_000 4464
_exptl_crystal_size_max 0.250
_exptl_crystal_size_mid 0.240
_exptl_crystal_size_min 0.220
_refine_diff_density_max 1.030
_refine_diff_density_min -0.952
_refine_diff_density_rms 0.083
_refine_ls_extinction_method none
_refine_ls_goodness_of_fit_ref 1.021
_refine_ls_hydrogen_treatment constr
_refine_ls_matrix_type full
_refine_ls_number_parameters 269
_refine_ls_number_reflns 3885
_refine_ls_number_restraints 395
_refine_ls_restrained_S_all 1.078
_refine_ls_R_factor_all 0.0896
_refine_ls_R_factor_gt 0.0768
_refine_ls_shift/su_max 0.002
_refine_ls_shift/su_mean 0.000
_refine_ls_structure_factor_coef Fsqd
_refine_ls_weighting_details 'w=1/[\s^2^(Fo^2^)+(0.0506P)^2^+79.7762P] where P=(Fo^2^+2Fc^2^)/3'
_refine_ls_weighting_scheme calc
_refine_ls_wR_factor_gt 0.1767
_refine_ls_wR_factor_ref 0.1837
_reflns_Friedel_coverage 0.000
_reflns_number_gt 3083
_reflns_number_total 3885
_reflns_threshold_expression 'I > 2\s(I)'
_cod_data_source_file d0dt03410j2.cif
_cod_data_source_block mo_zjnu110_0m_sq
_cod_depositor_comments 'Adding full bibliography for 7705944--7705945.cif.'
_cod_original_cell_volume 10703.9(9)
_cod_database_code 7705944
_shelx_shelxl_version_number 2018/3
_shelx_space_group_comment
;
The symmetry employed for this shelxl refinement is uniquely defined
by the following loop, which should always be used as a source of
symmetry information in preference to the above space-group names.
They are only intended as comments.
;
_shelx_estimated_absorpt_t_min 0.744
_shelx_estimated_absorpt_t_max 0.770
_olex2_diffrn_ambient_temperature_device 'Oxford Cryostream 800'

loop_
_space_group_symop_operation_xyz
'x, y, z'
'-y, x-y, z'
'-x+y, -x, z'
'y, x, -z'
'x-y, -y, -z'
'-x, -x+y, -z'
'x+2/3, y+1/3, z+1/3'
'-y+2/3, x-y+1/3, z+1/3'
'-x+y+2/3, -x+1/3, z+1/3'
'y+2/3, x+1/3, -z+1/3'
'x-y+2/3, -y+1/3, -z+1/3'
'-x+2/3, -x+y+1/3, -z+1/3'
'x+1/3, y+2/3, z+2/3'
'-y+1/3, x-y+2/3, z+2/3'
'-x+y+1/3, -x+2/3, z+2/3'
'y+1/3, x+2/3, -z+2/3'
'x-y+1/3, -y+2/3, -z+2/3'
'-x+1/3, -x+y+2/3, -z+2/3'
'-x, -y, -z'
'y, -x+y, -z'
'x-y, x, -z'
'-y, -x, z'
'-x+y, y, z'
'x, x-y, z'
'-x+2/3, -y+1/3, -z+1/3'
'y+2/3, -x+y+1/3, -z+1/3'
'x-y+2/3, x+1/3, -z+1/3'
'-y+2/3, -x+1/3, z+1/3'
'-x+y+2/3, y+1/3, z+1/3'
'x+2/3, x-y+1/3, z+1/3'
'-x+1/3, -y+2/3, -z+2/3'
'y+1/3, -x+y+2/3, -z+2/3'
'x-y+1/3, x+2/3, -z+2/3'
'-y+1/3, -x+2/3, z+2/3'
'-x+y+1/3, y+2/3, z+2/3'
'x+1/3, x-y+2/3, z+2/3'

loop_
_atom_site_label
_atom_site_type_symbol
_atom_site_fract_x
_atom_site_fract_y
_atom_site_fract_z
_atom_site_U_iso_or_equiv
_atom_site_adp_type
_atom_site_occupancy
_atom_site_site_symmetry_order
_atom_site_calc_flag
_atom_site_refinement_flags_posn
_atom_site_refinement_flags_adp
_atom_site_refinement_flags_occupancy
_atom_site_disorder_assembly
_atom_site_disorder_group
Cu1 Cu 0.666667 0.333333 0.57117(3) 0.0668(4) Uani 1 6 d DS TU P . .
Cu2 Cu 1.14231(2) 0.85769(2) 0.80426(2) 0.0615(3) Uani 1 2 d S TU P . .
O1A O 0.569234 0.284543 0.541046 0.058(3) Uani 0.1667 1 d DS U P A -1
H1A1 H 0.555403 0.327713 0.534081 0.087 Uiso 0.1667 1 d R U P A -1
H1A2 H 0.580008 0.261179 0.518971 0.087 Uiso 0.1667 1 d R U P A -1
O1B O 0.7315(8) 0.3443(10) 0.5288(3) 0.072(6) Uani 0.1667 1 d D U P A -1
H1B1 H 0.790528 0.370364 0.536196 0.108 Uiso 0.1667 1 d R U P A -1
H1B3 H 0.725066 0.380316 0.510848 0.108 Uiso 0.1667 1 d R U P A -1
C1_1 C 0.8352(3) 0.41758(15) 0.60032(13) 0.0602(13) Uani 1 2 d DS TU P . .
N1_1 N 0.8424(8) 0.4615(9) 0.7334(3) 0.113(4) Uani 0.306(3) 1 d D U P A -1
O5_1 O 0.7828(10) 0.4842(13) 0.7322(4) 0.178(7) Uani 0.306(3) 1 d D U P A -1
O6_1 O 0.8477(8) 0.4396(15) 0.7662(3) 0.153(8) Uani 0.306(3) 1 d D U P A -1
C2_1 C 0.8855(5) 0.4442(10) 0.63479(17) 0.061(2) Uani 0.306(3) 1 d DG U P A -1
C3_1 C 0.9701(6) 0.4679(11) 0.63451(19) 0.068(3) Uani 0.306(3) 1 d DG U P A -1
H3_1 H 0.997188 0.470303 0.612033 0.082 Uiso 0.306(3) 1 calc R U P A -1
C4_1 C 1.0150(5) 0.4882(12) 0.6671(2) 0.081(3) Uani 0.306(3) 1 d DG U P A -1
H4_1 H 1.072854 0.504420 0.666903 0.098 Uiso 0.306(3) 1 calc R U P A -1
C5_1 C 0.9754(6) 0.4847(11) 0.69998(18) 0.088(3) Uani 0.306(3) 1 d DG U P A -1
C6_1 C 0.8908(6) 0.4610(9) 0.70027(16) 0.083(3) Uani 0.306(3) 1 d DG U P A -1
C7_1 C 0.8459(5) 0.4407(8) 0.6677(2) 0.075(3) Uani 0.306(3) 1 d DG U P A -1
H7_1 H 0.788051 0.424463 0.667875 0.090 Uiso 0.306(3) 1 calc R U P A -1
O1_1 O 0.7629(3) 0.3481(4) 0.60285(16) 0.0815(19) Uani 0.5 1 d D U P A -1
O2_1 O 0.8638(3) 0.4546(3) 0.57187(10) 0.060(2) Uani 0.5 1 d D U P A -1
C8_1 C 1.0291(5) 0.5145(3) 0.73460(18) 0.093(2) Uani 1 2 d S TU P . .
C9_1 C 1.0497(4) 0.5899(4) 0.75137(12) 0.0876(14) Uani 1 1 d . U . . .
H9_1 H 1.035379 0.627500 0.739994 0.105 Uiso 1 1 calc R U . . .
C10_1 C 1.0915(3) 0.6108(3) 0.78500(10) 0.0728(11) Uani 1 1 d . U . . .
C11_1 C 1.1111(4) 0.5556(2) 0.80139(14) 0.0664(14) Uani 1 2 d S TU P . .
H11_1 H 1.138751 0.569376 0.824435 0.080 Uiso 1 2 calc R U P . .
C12_1 C 1.1162(3) 0.6936(3) 0.80218(9) 0.0690(10) Uani 1 1 d . U . . .
O13_1 O 1.1054(2) 0.7457(2) 0.78445(7) 0.0758(9) Uani 1 1 d . U . . .
O14_1 O 1.1460(2) 0.7044(2) 0.83439(7) 0.0724(8) Uani 1 1 d . U . . .
N1A_1 N 1.1051(9) 0.5085(15) 0.6674(5) 0.112(5) Uani 0.194(3) 1 d D U P A -2
O5A_1 O 1.1603(12) 0.5909(15) 0.6688(7) 0.177(10) Uani 0.194(3) 1 d D U P A -2
O6A_1 O 1.1395(14) 0.4687(16) 0.6811(6) 0.155(9) Uani 0.194(3) 1 d D U P A -2
C2A_1 C 0.8927(10) 0.4582(14) 0.6326(3) 0.065(3) Uani 0.194(3) 1 d DG U P A -2
C3A_1 C 0.8646(9) 0.4838(13) 0.6625(4) 0.075(3) Uani 0.194(3) 1 d DG U P A -2
H3A_1 H 0.814535 0.486702 0.660724 0.090 Uiso 0.194(3) 1 calc R U P A -2
C4A_1 C 0.9096(10) 0.5053(14) 0.6951(3) 0.087(3) Uani 0.194(3) 1 d DG U P A -2
H4A_1 H 0.890376 0.522767 0.715572 0.104 Uiso 0.194(3) 1 calc R U P A -2
C5A_1 C 0.9828(10) 0.5011(16) 0.6977(3) 0.089(3) Uani 0.194(3) 1 d DG U P A -2
C6A_1 C 1.0110(9) 0.4755(17) 0.6678(4) 0.081(3) Uani 0.194(3) 1 d DG U P A -2
C7A_1 C 0.9659(10) 0.4541(17) 0.6352(4) 0.071(3) Uani 0.194(3) 1 d DG U P A -2
H7A_1 H 0.985197 0.436562 0.614697 0.086 Uiso 0.194(3) 1 calc R U P A -2
C1_2 C 1.4346(17) 0.7000(18) 0.7233(4) 0.087(8) Uani 0.1667 1 d D U P B -1
H1A_2 H 1.427745 0.706234 0.697080 0.130 Uiso 0.1667 1 calc R U P B -1
H1B_2 H 1.484655 0.750301 0.732314 0.130 Uiso 0.1667 1 calc R U P B -1
H1C_2 H 1.440776 0.650736 0.727276 0.130 Uiso 0.1667 1 calc R U P B -1
N1_2 N 1.3617(12) 0.690(2) 0.7428(3) 0.095(8) Uani 0.1667 1 d D U P B -1
H1D_2 H 1.315652 0.643686 0.733525 0.114 Uiso 0.1667 1 calc R U P B -1
H1E_2 H 1.355869 0.734946 0.738143 0.114 Uiso 0.1667 1 calc R U P B -1
C2_2 C 1.362617 0.679308 0.782907 0.088(6) Uani 0.1667 1 d DS U P B -1
H2A_2 H 1.310640 0.672655 0.793450 0.133 Uiso 0.1667 1 calc R U P B -1
H2B_2 H 1.366964 0.629471 0.788410 0.133 Uiso 0.1667 1 calc R U P B -1
H2C_2 H 1.410842 0.729036 0.793447 0.133 Uiso 0.1667 1 calc R U P B -1

loop_
_atom_site_aniso_label
_atom_site_aniso_U_11
_atom_site_aniso_U_22
_atom_site_aniso_U_33
_atom_site_aniso_U_23
_atom_site_aniso_U_13
_atom_site_aniso_U_12
Cu1 0.0887(6) 0.0887(6) 0.0232(4) 0.000 0.000 0.0443(3)
Cu2 0.1000(5) 0.1000(5) 0.0239(3) 0.00343(10) -0.00343(10) 0.0795(5)
O1A 0.081(8) 0.076(13) 0.042(5) -0.013(17) -0.025(5) 0.058(12)
O1B 0.068(8) 0.070(11) 0.050(6) -0.019(7) 0.008(6) 0.013(8)
C1_1 0.042(2) 0.081(3) 0.044(2) -0.0017(9) -0.0034(19) 0.0210(11)
N1_1 0.104(6) 0.152(7) 0.071(5) -0.019(6) 0.005(5) 0.055(6)
O5_1 0.131(11) 0.248(15) 0.127(10) -0.056(11) 0.023(9) 0.074(11)
O6_1 0.104(8) 0.180(15) 0.131(9) 0.071(11) 0.008(7) 0.038(11)
C2_1 0.053(3) 0.095(5) 0.040(3) -0.016(4) -0.005(3) 0.041(4)
C3_1 0.060(4) 0.101(5) 0.044(3) -0.013(4) -0.009(3) 0.040(4)
C4_1 0.071(4) 0.115(5) 0.062(4) -0.023(4) -0.017(4) 0.049(4)
C5_1 0.091(4) 0.116(5) 0.052(3) -0.022(5) -0.023(3) 0.049(5)
C6_1 0.088(4) 0.117(6) 0.046(3) -0.024(4) -0.001(4) 0.052(5)
C7_1 0.071(4) 0.104(6) 0.047(4) -0.025(4) -0.002(3) 0.042(4)
O1_1 0.049(3) 0.085(4) 0.080(3) 0.039(3) -0.018(2) 0.010(2)
O2_1 0.044(2) 0.096(5) 0.0309(16) 0.001(2) 0.0076(16) 0.028(2)
C8_1 0.105(4) 0.115(4) 0.057(3) -0.0184(15) -0.037(3) 0.053(2)
C9_1 0.110(4) 0.118(4) 0.053(2) -0.014(2) -0.026(2) 0.070(3)
C10_1 0.091(3) 0.103(3) 0.0416(16) -0.0106(18) -0.0152(18) 0.061(2)
C11_1 0.078(4) 0.081(3) 0.039(2) -0.0057(12) -0.011(2) 0.0388(18)
C12_1 0.096(3) 0.104(3) 0.0386(15) -0.0108(18) -0.0117(17) 0.074(2)
O13_1 0.112(2) 0.113(2) 0.0409(12) -0.0111(14) -0.0181(14) 0.085(2)
O14_1 0.111(2) 0.100(2) 0.0414(11) -0.0139(13) -0.0206(14) 0.079(2)
N1A_1 0.082(7) 0.143(8) 0.095(7) -0.027(7) 0.000(6) 0.045(6)
O5A_1 0.078(10) 0.213(19) 0.175(15) -0.01(2) 0.024(11) 0.024(17)
O6A_1 0.132(15) 0.192(17) 0.138(17) -0.032(15) 0.024(14) 0.079(13)
C2A_1 0.058(4) 0.096(5) 0.042(4) -0.015(4) -0.006(4) 0.038(4)
C3A_1 0.072(5) 0.106(6) 0.050(4) -0.026(5) -0.008(4) 0.048(5)
C4A_1 0.086(5) 0.118(6) 0.054(4) -0.026(5) -0.009(4) 0.050(5)
C5A_1 0.090(4) 0.116(5) 0.055(4) -0.025(5) -0.022(4) 0.048(5)
C6A_1 0.072(4) 0.114(5) 0.060(4) -0.023(4) -0.015(4) 0.049(4)
C7A_1 0.061(4) 0.104(6) 0.047(4) -0.016(4) -0.009(4) 0.039(4)
C1_2 0.127(14) 0.077(13) 0.065(10) -0.010(9) 0.013(10) 0.058(10)
N1_2 0.109(11) 0.083(10) 0.092(8) -0.003(8) 0.004(7) 0.046(7)
C2_2 0.092(12) 0.075(12) 0.115(11) -0.006(15) -0.008(8) 0.054(12)

loop_
_atom_type_symbol
_atom_type_description
_atom_type_scat_dispersion_real
_atom_type_scat_dispersion_imag
_atom_type_scat_source
C C 0.0033 0.0016 'International Tables Vol C Tables 4.2.6.8 and 6.1.1.4'
H H 0.0000 0.0000 'International Tables Vol C Tables 4.2.6.8 and 6.1.1.4'
Cu Cu 0.3201 1.2651 'International Tables Vol C Tables 4.2.6.8 and 6.1.1.4'
N N 0.0061 0.0033 'International Tables Vol C Tables 4.2.6.8 and 6.1.1.4'
O O 0.0106 0.0060 'International Tables Vol C Tables 4.2.6.8 and 6.1.1.4'

loop_
_geom_angle_atom_site_label_1
_geom_angle_atom_site_label_2
_geom_angle_atom_site_label_3
_geom_angle
_geom_angle_site_symmetry_1
_geom_angle_site_symmetry_3
_geom_angle_publ_flag
O1B Cu1 O1A 88.4(5) . . ?
O1B Cu1 O1_1 89.5(6) . . ?
O1A Cu1 O1_1 162.16(18) . . ?
O13_1 Cu2 O13_1 88.8(2) 22_775 . ?
O13_1 Cu2 O14_1 89.85(14) 22_775 31_766 ?
O13_1 Cu2 O14_1 168.61(11) . 31_766 ?
O13_1 Cu2 O14_1 168.61(11) 22_775 16_546 ?
O13_1 Cu2 O14_1 89.85(14) . 16_546 ?
O14_1 Cu2 O14_1 89.2(2) 31_766 16_546 ?
O13_1 Cu2 Cu2 86.46(8) 22_775 31_766 ?
O13_1 Cu2 Cu2 86.45(8) . 31_766 ?
O14_1 Cu2 Cu2 82.18(8) 31_766 31_766 ?
O14_1 Cu2 Cu2 82.18(8) 16_546 31_766 ?
Cu1 O1A H1A1 109.4 . . ?
Cu1 O1A H1A2 109.5 . . ?
H1A1 O1A H1A2 109.4 . . ?
Cu1 O1B H1B1 108.1 . . ?
Cu1 O1B H1B3 109.6 . . ?
H1B1 O1B H1B3 109.5 . . ?
O2_1 C1_1 O1_1 123.7(5) . . ?
O2_1 C1_1 C2_1 121.1(6) . . ?
O1_1 C1_1 C2_1 114.9(7) . . ?
O6_1 N1_1 O5_1 109.1(8) . . ?
O6_1 N1_1 C6_1 127.7(9) . . ?
O5_1 N1_1 C6_1 123.2(9) . . ?
C3_1 C2_1 C7_1 120.0 . . ?
C3_1 C2_1 C1_1 120.7(6) . . ?
C7_1 C2_1 C1_1 119.3(6) . . ?
C2_1 C3_1 C4_1 120.0 . . ?
C2_1 C3_1 H3_1 120.0 . . ?
C4_1 C3_1 H3_1 120.0 . . ?
C5_1 C4_1 C3_1 120.0 . . ?
C5_1 C4_1 H4_1 120.0 . . ?
C3_1 C4_1 H4_1 120.0 . . ?
C4_1 C5_1 C6_1 120.0 . . ?
C4_1 C5_1 C8_1 118.0(7) . . ?
C6_1 C5_1 C8_1 121.8(7) . . ?
C5_1 C6_1 C7_1 120.0 . . ?
C5_1 C6_1 N1_1 125.2(5) . . ?
C7_1 C6_1 N1_1 114.6(5) . . ?
C6_1 C7_1 C2_1 120.0 . . ?
C6_1 C7_1 H7_1 120.0 . . ?
C2_1 C7_1 H7_1 120.0 . . ?
C1_1 O1_1 Cu1 119.1(4) . . ?
C9_1 C8_1 C9_1 119.7(6) 24 . ?
C9_1 C8_1 C5_1 117.9(8) 24 . ?
C9_1 C8_1 C5_1 122.0(7) . . ?
C9_1 C8_1 C5A_1 126.8(10) 24 . ?
C9_1 C8_1 C5A_1 113.5(10) . . ?
C8_1 C9_1 C10_1 120.2(5) . . ?
C8_1 C9_1 H9_1 119.9 . . ?
C10_1 C9_1 H9_1 119.9 . . ?
C11_1 C10_1 C9_1 119.4(5) . . ?
C11_1 C10_1 C12_1 120.8(3) . . ?
C9_1 C10_1 C12_1 119.7(4) . . ?
C10_1 C11_1 C10_1 121.1(5) . 24 ?
C10_1 C11_1 H11_1 119.4 . . ?
C10_1 C11_1 H11_1 119.4 24 . ?
O13_1 C12_1 O14_1 125.4(4) . . ?
O13_1 C12_1 C10_1 118.7(3) . . ?
O14_1 C12_1 C10_1 115.9(4) . . ?
C12_1 O13_1 Cu2 120.7(3) . . ?
C12_1 O14_1 Cu2 125.1(3) . 31_766 ?
O6A_1 N1A_1 O5A_1 108.7(14) . . ?
O6A_1 N1A_1 C6A_1 123.8(15) . . ?
O5A_1 N1A_1 C6A_1 121.3(14) . . ?
C3A_1 C2A_1 C7A_1 120.0 . . ?
C3A_1 C2A_1 C1_1 119.6(9) . . ?
C7A_1 C2A_1 C1_1 119.1(10) . . ?
C2A_1 C3A_1 C4A_1 120.0 . . ?
C2A_1 C3A_1 H3A_1 120.0 . . ?
C4A_1 C3A_1 H3A_1 120.0 . . ?
C5A_1 C4A_1 C3A_1 120.0 . . ?
C5A_1 C4A_1 H4A_1 120.0 . . ?
C3A_1 C4A_1 H4A_1 120.0 . . ?
C4A_1 C5A_1 C6A_1 120.0 . . ?
C4A_1 C5A_1 C8_1 121.5(10) . . ?
C6A_1 C5A_1 C8_1 118.2(10) . . ?
C5A_1 C6A_1 C7A_1 120.0 . . ?
C5A_1 C6A_1 N1A_1 114.4(7) . . ?
C7A_1 C6A_1 N1A_1 120.3(7) . . ?
C6A_1 C7A_1 C2A_1 120.0 . . ?
C6A_1 C7A_1 H7A_1 120.0 . . ?
C2A_1 C7A_1 H7A_1 120.0 . . ?
N1_2 C1_2 H1A_2 109.5 . . ?
N1_2 C1_2 H1B_2 109.5 . . ?
H1A_2 C1_2 H1B_2 109.5 . . ?
N1_2 C1_2 H1C_2 109.5 . . ?
H1A_2 C1_2 H1C_2 109.5 . . ?
H1B_2 C1_2 H1C_2 109.5 . . ?
C1_2 N1_2 C2_2 115.9(11) . . ?
C1_2 N1_2 H1D_2 108.3 . . ?
C2_2 N1_2 H1D_2 108.3 . . ?
C1_2 N1_2 H1E_2 108.3 . . ?
C2_2 N1_2 H1E_2 108.3 . . ?
H1D_2 N1_2 H1E_2 107.4 . . ?
N1_2 C2_2 H2A_2 109.5 . . ?
N1_2 C2_2 H2B_2 109.5 . . ?
H2A_2 C2_2 H2B_2 109.5 . . ?
N1_2 C2_2 H2C_2 109.5 . . ?
H2A_2 C2_2 H2C_2 109.5 . . ?
H2B_2 C2_2 H2C_2 109.5 . . ?

loop_
_geom_bond_atom_site_label_1
_geom_bond_atom_site_label_2
_geom_bond_distance
_geom_bond_site_symmetry_2
_geom_bond_publ_flag
Cu1 O1B 1.9023(12) . ?
Cu1 O1A 1.9025(6) . ?
Cu1 O1_1 2.017(5) . ?
Cu2 O13_1 1.956(3) 22_775 ?
Cu2 O13_1 1.956(3) . ?
Cu2 O14_1 1.959(3) 31_766 ?
Cu2 O14_1 1.959(3) 16_546 ?
Cu2 Cu2 2.6305(10) 31_766 ?
O1A H1A1 0.9808 . ?
O1A H1A2 0.9795 . ?
O1B H1B1 0.9800 . ?
O1B H1B3 0.9800 . ?
C1_1 O2_1 1.209(6) . ?
C1_1 O1_1 1.307(6) . ?
C1_1 C2_1 1.493(7) . ?
C1_1 C2A_1 1.509(8) . ?
N1_1 O6_1 1.283(10) . ?
N1_1 O5_1 1.357(11) . ?
N1_1 C6_1 1.506(8) . ?
C2_1 C3_1 1.3900 . ?
C2_1 C7_1 1.3900 . ?
C3_1 C4_1 1.3900 . ?
C3_1 H3_1 0.9500 . ?
C4_1 C5_1 1.3900 . ?
C4_1 H4_1 0.9500 . ?
C5_1 C6_1 1.3900 . ?
C5_1 C8_1 1.527(8) . ?
C6_1 C7_1 1.3900 . ?
C7_1 H7_1 0.9500 . ?
C8_1 C9_1 1.384(6) 24 ?
C8_1 C9_1 1.384(6) . ?
C8_1 C5A_1 1.546(9) . ?
C9_1 C10_1 1.397(5) . ?
C9_1 H9_1 0.9500 . ?
C10_1 C11_1 1.374(5) . ?
C10_1 C12_1 1.492(6) . ?
C11_1 H11_1 0.9500 . ?
C12_1 O13_1 1.253(5) . ?
C12_1 O14_1 1.271(4) . ?
N1A_1 O6A_1 1.285(12) . ?
N1A_1 O5A_1 1.338(12) . ?
N1A_1 C6A_1 1.521(11) . ?
C2A_1 C3A_1 1.3900 . ?
C2A_1 C7A_1 1.3900 . ?
C3A_1 C4A_1 1.3900 . ?
C3A_1 H3A_1 0.9500 . ?
C4A_1 C5A_1 1.3900 . ?
C4A_1 H4A_1 0.9500 . ?
C5A_1 C6A_1 1.3900 . ?
C6A_1 C7A_1 1.3900 . ?
C7A_1 H7A_1 0.9500 . ?
C1_2 N1_2 1.442(10) . ?
C1_2 H1A_2 0.9800 . ?
C1_2 H1B_2 0.9800 . ?
C1_2 H1C_2 0.9800 . ?
N1_2 C2_2 1.480(9) . ?
N1_2 H1D_2 0.9100 . ?
N1_2 H1E_2 0.9100 . ?
C2_2 H2A_2 0.9800 . ?
C2_2 H2B_2 0.9800 . ?
C2_2 H2C_2 0.9800 . ?
